data_4109428
loop_
_publ_author_name
'Scott T. Phillips'
'Matthew D. Shair'

_publ_section_title
;
 Syntheses of the Eastern Halves of Ritterazines B, F, G, and H, Leading
 to Reassignment of the 5,5-Spiroketal Stereochemistry of Ritterazines B
 and F
;
_journal_name_full 'Journal of the American Chemical Society'
_journal_page_first 6589
_journal_page_last 6598
_journal_paper_doi 10.1021/ja0705487
_journal_volume 129
_journal_year 2007
_chemical_formula_sum 'C51 H59 N2 O10'
_chemical_formula_weight 860.00
_chemical_name_systematic
; 
 ? 
;
_space_group_IT_number 5
_symmetry_cell_setting monoclinic
_symmetry_space_group_name_Hall 'C 2y'
_symmetry_space_group_name_H-M 'C 1 2 1'
_atom_sites_solution_hydrogens geom
_atom_sites_solution_primary direct
_atom_sites_solution_secondary difmap
_audit_creation_method SHELXL-97
_cell_angle_alpha 90.00
_cell_angle_beta 100.016(8)
_cell_angle_gamma 90.00
_cell_formula_units_Z 4
_cell_length_a 38.367(14)
_cell_length_b 6.363(3)
_cell_length_c 23.663(9)
_cell_measurement_reflns_used 918
_cell_measurement_temperature 193(2)
_cell_measurement_theta_max 23.93
_cell_measurement_theta_min 2.66
_cell_volume 5689(4)
_computing_cell_refinement 'SMART (BRUKER, V5.625, 2001)'
_computing_data_collection 'ASTRO (BRUKER, V5.007, 1997)'
_computing_data_reduction 'SAINT (BRUKER, V6.22, 2001)'
_computing_molecular_graphics 'SHELXTL (BRUKER, 2000, V6.1)'
_computing_publication_material 'XCIF (Sheldrick and BRUKER, 1997, V5.1)'
_computing_structure_refinement 'SHELXL-97 (Sheldrick, 1997)'
_computing_structure_solution 'SHELXS-97 (Sheldrick, 1990)'
_diffrn_ambient_temperature 193(2)
_diffrn_detector_area_resol_mean 836.6
_diffrn_measured_fraction_theta_full 0.999
_diffrn_measured_fraction_theta_max 0.999
_diffrn_measurement_device_type 'Bruker CCD'
_diffrn_measurement_method '\w, 0.3 deg'
_diffrn_radiation_monochromator graphite
_diffrn_radiation_source 'normal-focus sealed tube'
_diffrn_radiation_type MoK\a
_diffrn_radiation_wavelength 0.71073
_diffrn_reflns_av_R_equivalents 0.0405
_diffrn_reflns_av_sigmaI/netI 0.0674
_diffrn_reflns_limit_h_max 40
_diffrn_reflns_limit_h_min -30
_diffrn_reflns_limit_k_max 6
_diffrn_reflns_limit_k_min -6
_diffrn_reflns_limit_l_max 24
_diffrn_reflns_limit_l_min -25
_diffrn_reflns_number 13454
_diffrn_reflns_theta_full 22.50
_diffrn_reflns_theta_max 22.50
_diffrn_reflns_theta_min 0.87
_diffrn_standards_decay_% <1
_diffrn_standards_interval_count 0
_diffrn_standards_number 0
_exptl_absorpt_coefficient_mu 0.069
_exptl_absorpt_correction_T_max 0.9986
_exptl_absorpt_correction_T_min 0.9917
_exptl_absorpt_correction_type empirical
_exptl_crystal_colour colorless
_exptl_crystal_density_diffrn 1.004
_exptl_crystal_description needle
_exptl_crystal_F_000 1836
_exptl_crystal_size_max 0.12
_exptl_crystal_size_mid 0.06
_exptl_crystal_size_min 0.02
_refine_diff_density_max 0.738
_refine_diff_density_min -0.347
_refine_diff_density_rms 0.122
_refine_ls_abs_structure_details 'Flack H D (1983), Acta Cryst. A39, 876-881'
_refine_ls_abs_structure_Flack 2(3)
_refine_ls_extinction_method none
_refine_ls_goodness_of_fit_ref 1.111
_refine_ls_hydrogen_treatment constr
_refine_ls_matrix_type full
_refine_ls_number_parameters 507
_refine_ls_number_reflns 7390
_refine_ls_number_restraints 2
_refine_ls_restrained_S_all 1.111
_refine_ls_R_factor_all 0.1219
_refine_ls_R_factor_gt 0.1044
_refine_ls_shift/su_max 0.041
_refine_ls_shift/su_mean 0.003
_refine_ls_structure_factor_coef Fsqd
_refine_ls_weighting_details 'calc w=1/[\s^2^(Fo^2^)+(0.1860P)^2^+4.2485P] where P=(Fo^2^+2Fc^2^)/3'
_refine_ls_weighting_scheme calc
_refine_ls_wR_factor_gt 0.2785
_refine_ls_wR_factor_ref 0.2915
_reflns_number_gt 5805
_reflns_number_total 7390
_reflns_threshold_expression >2sigma(I)
_cod_data_source_file ja0705487si20070129_043306.cif
_cod_data_source_block ms45t
_cod_original_cell_volume 5688(4)
_cod_database_code 4109428

loop_
_symmetry_equiv_pos_as_xyz
'x, y, z'
'-x, y, -z'
'x+1/2, y+1/2, z'
'-x+1/2, y+1/2, -z'

loop_
_atom_site_label
_atom_site_type_symbol
_atom_site_fract_x
_atom_site_fract_y
_atom_site_fract_z
_atom_site_U_iso_or_equiv
_atom_site_adp_type
_atom_site_occupancy
_atom_site_symmetry_multiplicity
_atom_site_calc_flag
_atom_site_refinement_flags
_atom_site_disorder_assembly
_atom_site_disorder_group
O1 O 0.83819(12) 0.3103(8) 0.74151(19) 0.0638(13) Uani 1 1 d . . .
O2 O 0.79420(11) 0.3655(8) 0.79562(17) 0.0605(12) Uani 1 1 d . . .
O3 O 0.91073(9) 0.3602(6) 0.95876(15) 0.0379(9) Uani 1 1 d . . .
O4 O 0.93473(14) 0.6674(8) 0.9425(3) 0.092(2) Uani 1 1 d . . .
O5 O 1.0524(2) -0.1782(15) 0.8986(6) 0.192(5) Uani 1 1 d . . .
O6 O 1.07661(17) 0.1102(12) 0.8760(4) 0.134(3) Uani 1 1 d . . .
O7 O 0.81566(12) 0.8625(7) 1.25611(16) 0.0537(11) Uani 1 1 d . . .
O8 O 0.78895(17) 1.1732(9) 1.2389(2) 0.0841(17) Uani 1 1 d . . .
O9 O 0.7710(3) 1.185(2) 1.5233(3) 0.190(5) Uani 1 1 d . . .
O10 O 0.7971(2) 0.8944(18) 1.5367(3) 0.134(3) Uani 1 1 d . . .
N1 N 1.0537(2) 0.0176(16) 0.8942(6) 0.141(5) Uani 1 1 d . . .
N2 N 0.7851(2) 1.0320(19) 1.5064(3) 0.100(3) Uani 1 1 d . . .
C1 C 0.8237(2) 0.2870(13) 0.6812(3) 0.069(2) Uani 1 1 d . . .
C2 C 0.7891(2) 0.1701(17) 0.6793(4) 0.088(3) Uani 1 1 d . . .
H2A H 0.7688 0.2685 0.6746 0.106 Uiso 1 1 calc R . .
H2B H 0.7853 0.0666 0.6476 0.106 Uiso 1 1 calc R . .
C3 C 0.7938(2) 0.0643(15) 0.7358(3) 0.078(2) Uani 1 1 d . . .
H3A H 0.8057 -0.0732 0.7345 0.093 Uiso 1 1 calc R . .
H3B H 0.7707 0.0422 0.7483 0.093 Uiso 1 1 calc R . .
C4 C 0.81662(17) 0.2146(11) 0.7753(3) 0.0524(16) Uani 1 1 d . . .
C5 C 0.83913(18) 0.1288(10) 0.8299(3) 0.0547(17) Uani 1 1 d . . .
H5 H 0.8238 0.0363 0.8493 0.066 Uiso 1 1 calc R . .
C6 C 0.84701(14) 0.3293(8) 0.8658(2) 0.0379(13) Uani 1 1 d . . .
H6 H 0.8697 0.3922 0.8584 0.045 Uiso 1 1 calc R . .
C7 C 0.84777(14) 0.3173(8) 0.9306(2) 0.0356(13) Uani 1 1 d . . .
C8 C 0.87697(13) 0.4559(8) 0.9643(2) 0.0320(12) Uani 1 1 d . . .
H8 H 0.8756 0.5990 0.9466 0.038 Uiso 1 1 calc R . .
C9 C 0.87427(14) 0.4767(9) 1.0271(2) 0.0380(13) Uani 1 1 d . . .
H9A H 0.8929 0.5742 1.0458 0.046 Uiso 1 1 calc R . .
H9B H 0.8787 0.3378 1.0459 0.046 Uiso 1 1 calc R . .
C10 C 0.83817(13) 0.5577(8) 1.0365(2) 0.0310(12) Uani 1 1 d . . .
H10 H 0.8366 0.7065 1.0226 0.037 Uiso 1 1 calc R . .
C11 C 0.83387(15) 0.5673(8) 1.1011(2) 0.0345(13) Uani 1 1 d . . .
C12 C 0.86183(15) 0.7059(10) 1.1345(2) 0.0452(14) Uani 1 1 d . . .
H12A H 0.8620 0.8420 1.1142 0.054 Uiso 1 1 calc R . .
H12B H 0.8852 0.6392 1.1355 0.054 Uiso 1 1 calc R . .
C13 C 0.85634(18) 0.7481(11) 1.1971(3) 0.0569(18) Uani 1 1 d . . .
H13A H 0.8590 0.6153 1.2192 0.068 Uiso 1 1 calc R . .
H13B H 0.8745 0.8482 1.2158 0.068 Uiso 1 1 calc R . .
C14 C 0.82013(17) 0.8376(9) 1.1968(2) 0.0466(15) Uani 1 1 d . . .
H14 H 0.8187 0.9790 1.1781 0.056 Uiso 1 1 calc R . .
C15 C 0.79184(16) 0.7024(10) 1.1654(2) 0.0451(14) Uani 1 1 d . . .
H15A H 0.7685 0.7693 1.1653 0.054 Uiso 1 1 calc R . .
H15B H 0.7919 0.5650 1.1851 0.054 Uiso 1 1 calc R . .
C16 C 0.79746(14) 0.6689(8) 1.1040(2) 0.0353(13) Uani 1 1 d . . .
H16 H 0.7986 0.8131 1.0876 0.042 Uiso 1 1 calc R . .
C17 C 0.76663(14) 0.5609(9) 1.0658(2) 0.0406(14) Uani 1 1 d . . .
H17A H 0.7640 0.4165 1.0800 0.049 Uiso 1 1 calc R . .
H17B H 0.7445 0.6387 1.0676 0.049 Uiso 1 1 calc R . .
C18 C 0.77242(13) 0.5516(10) 1.0047(2) 0.0402(14) Uani 1 1 d . . .
H18A H 0.7729 0.6962 0.9894 0.048 Uiso 1 1 calc R . .
H18B H 0.7524 0.4762 0.9811 0.048 Uiso 1 1 calc R . .
C19 C 0.80671(14) 0.4410(8) 0.9997(2) 0.0353(13) Uani 1 1 d . . .
H19 H 0.8057 0.2952 1.0151 0.042 Uiso 1 1 calc R . .
C20 C 0.81376(14) 0.4269(8) 0.9397(2) 0.0314(12) Uani 1 1 d . . .
C21 C 0.79722(15) 0.5087(9) 0.8915(2) 0.0404(14) Uani 1 1 d . . .
H21 H 0.7753 0.5810 0.8885 0.049 Uiso 1 1 calc R . .
C22 C 0.81590(17) 0.4779(10) 0.8419(2) 0.0495(16) Uani 1 1 d . . .
H22 H 0.8246 0.6142 0.8285 0.059 Uiso 1 1 calc R . .
C23 C 0.8199(3) 0.5090(17) 0.6551(4) 0.114(4) Uani 1 1 d . . .
H23A H 0.8422 0.5856 0.6660 0.171 Uiso 1 1 calc R . .
H23B H 0.8009 0.5843 0.6693 0.171 Uiso 1 1 calc R . .
H23C H 0.8142 0.4984 0.6131 0.171 Uiso 1 1 calc R . .
C24 C 0.8507(3) 0.1688(18) 0.6539(4) 0.099(3) Uani 1 1 d . . .
H24A H 0.8551 0.0310 0.6723 0.148 Uiso 1 1 calc R . .
H24B H 0.8728 0.2490 0.6589 0.148 Uiso 1 1 calc R . .
H24C H 0.8416 0.1499 0.6129 0.148 Uiso 1 1 calc R . .
C25 C 0.8707(2) 0.0014(13) 0.8199(3) 0.074(2) Uani 1 1 d . . .
H25A H 0.8878 0.0938 0.8062 0.112 Uiso 1 1 calc R . .
H25B H 0.8629 -0.1074 0.7912 0.112 Uiso 1 1 calc R . .
H25C H 0.8817 -0.0649 0.8560 0.112 Uiso 1 1 calc R . .
C26 C 0.85092(17) 0.0897(9) 0.9553(3) 0.0451(15) Uani 1 1 d . . .
H26A H 0.8304 0.0070 0.9374 0.068 Uiso 1 1 calc R . .
H26B H 0.8518 0.0945 0.9969 0.068 Uiso 1 1 calc R . .
H26C H 0.8726 0.0242 0.9470 0.068 Uiso 1 1 calc R . .
C27 C 0.93614(15) 0.4772(10) 0.9448(3) 0.0457(15) Uani 1 1 d . . .
C28 C 0.96670(14) 0.3544(10) 0.9322(2) 0.0442(14) Uani 1 1 d . . .
C29 C 0.9665(2) 0.1435(13) 0.9312(7) 0.138(6) Uani 1 1 d . . .
H29 H 0.9471 0.0685 0.9415 0.166 Uiso 1 1 calc R . .
C30 C 0.9945(3) 0.0350(18) 0.9151(10) 0.216(11) Uani 1 1 d . . .
H30 H 0.9934 -0.1135 0.9111 0.260 Uiso 1 1 calc R . .
C31 C 1.02268(19) 0.1370(13) 0.9055(4) 0.081(3) Uani 1 1 d . . .
C32 C 1.02424(17) 0.3425(14) 0.9063(3) 0.070(2) Uani 1 1 d . . .
H32 H 1.0443 0.4137 0.8972 0.084 Uiso 1 1 calc R . .
C33 C 0.9964(2) 0.4525(12) 0.9206(5) 0.088(3) Uani 1 1 d . . .
H33 H 0.9978 0.6015 0.9225 0.105 Uiso 1 1 calc R . .
C34 C 0.83590(16) 0.3440(9) 1.1270(3) 0.0421(14) Uani 1 1 d . . .
H34A H 0.8310 0.3505 1.1663 0.063 Uiso 1 1 calc R . .
H34B H 0.8596 0.2861 1.1276 0.063 Uiso 1 1 calc R . .
H34C H 0.8183 0.2536 1.1037 0.063 Uiso 1 1 calc R . .
C35 C 0.7991(2) 1.0351(12) 1.2710(3) 0.0580(18) Uani 1 1 d . . .
C36 C 0.79570(19) 1.0327(12) 1.3317(3) 0.0607(18) Uani 1 1 d . . .
C37 C 0.8075(2) 0.8625(14) 1.3673(3) 0.072(2) Uani 1 1 d . . .
H37 H 0.8178 0.7444 1.3519 0.086 Uiso 1 1 calc R . .
C38 C 0.8044(2) 0.8639(18) 1.4260(3) 0.087(3) Uani 1 1 d . . .
H38 H 0.8131 0.7510 1.4508 0.104 Uiso 1 1 calc R . .
C39 C 0.7884(2) 1.0343(18) 1.4456(3) 0.082(3) Uani 1 1 d . . .
C40 C 0.7771(3) 1.2030(17) 1.4114(3) 0.092(3) Uani 1 1 d . . .
H40 H 0.7671 1.3213 1.4271 0.110 Uiso 1 1 calc R . .
C41 C 0.7802(2) 1.2019(15) 1.3542(3) 0.081(2) Uani 1 1 d . . .
H41 H 0.7718 1.3175 1.3303 0.097 Uiso 1 1 calc R . .
C1S C 1.0019(3) 0.590(4) 0.7617(6) 0.222(9) Uiso 1 1 d GD A 1
C2S C 0.9865(6) 0.393(3) 0.7523(7) 0.303(14) Uiso 1 1 d G A 1
H2S H 1.0000 0.2780 0.7424 0.363 Uiso 1 1 calc R A 1
C3S C 0.9512(6) 0.364(3) 0.7574(8) 0.298(13) Uiso 1 1 d G A 1
H3S H 0.9407 0.2289 0.7510 0.357 Uiso 1 1 calc R A 1
C4S C 0.9314(3) 0.532(4) 0.7719(6) 0.234(9) Uiso 1 1 d G A 1
H4S H 0.9074 0.5122 0.7754 0.280 Uiso 1 1 calc R A 1
C5S C 0.9468(6) 0.730(4) 0.7813(7) 0.301(13) Uiso 1 1 d G A 1
H5S H 0.9333 0.8446 0.7913 0.361 Uiso 1 1 calc R A 1
C6S C 0.9821(6) 0.759(3) 0.7762(8) 0.290(13) Uiso 1 1 d G A 1
H6S H 0.9926 0.8937 0.7827 0.348 Uiso 1 1 calc R A 1
C7S C 1.0402(6) 0.552(6) 0.7533(12) 0.297(13) Uiso 1 1 d D A 1
H7S1 H 1.0452 0.4006 0.7557 0.446 Uiso 1 1 calc R A 1
H7S2 H 1.0565 0.6255 0.7832 0.446 Uiso 1 1 calc R A 1
H7S3 H 1.0433 0.6041 0.7155 0.446 Uiso 1 1 calc R A 1
C8S C 0.898(5) 0.300(19) 0.545(6) 0.58(3) Uiso 0.50 1 d PG B 1
H8S H 0.8940 0.1604 0.5320 0.697 Uiso 0.50 1 calc PR B 1
C9S C 0.875(2) 0.46(4) 0.523(2) 0.58(3) Uiso 0.50 1 d PG B 1
H9S H 0.8556 0.4301 0.4938 0.697 Uiso 0.50 1 calc PR B 1
C10S C 0.881(3) 0.67(3) 0.542(6) 0.58(3) Uiso 0.50 1 d PG B 1
H10S H 0.8658 0.7749 0.5270 0.697 Uiso 0.50 1 calc PR B 1
C11S C 0.910(5) 0.710(19) 0.585(6) 0.58(3) Uiso 0.50 1 d PG B 1
H11S H 0.9145 0.8500 0.5984 0.697 Uiso 0.50 1 calc PR B 1
C12S C 0.933(2) 0.55(4) 0.608(2) 0.58(3) Uiso 0.50 1 d PG B 1
H12S H 0.9529 0.5802 0.6366 0.697 Uiso 0.50 1 calc PR B 1
C13S C 0.927(4) 0.34(3) 0.588(6) 0.58(3) Uiso 0.50 1 d PG B 1
H13S H 0.9427 0.2355 0.6035 0.697 Uiso 0.50 1 calc PR B 1

loop_
_atom_site_aniso_label
_atom_site_aniso_U_11
_atom_site_aniso_U_22
_atom_site_aniso_U_33
_atom_site_aniso_U_23
_atom_site_aniso_U_13
_atom_site_aniso_U_12
O1 0.072(3) 0.073(3) 0.053(3) -0.007(2) 0.030(2) 0.001(3)
O2 0.050(2) 0.084(3) 0.048(2) -0.014(2) 0.011(2) 0.011(3)
O3 0.0297(19) 0.030(2) 0.059(2) 0.0010(18) 0.0225(17) 0.0038(18)
O4 0.073(3) 0.032(3) 0.189(6) 0.012(3) 0.073(4) 0.004(3)
O5 0.089(5) 0.097(6) 0.413(17) -0.041(8) 0.108(8) 0.020(5)
O6 0.058(4) 0.101(5) 0.261(10) -0.081(6) 0.078(5) -0.022(4)
O7 0.078(3) 0.045(2) 0.044(2) -0.003(2) 0.028(2) 0.000(2)
O8 0.138(5) 0.062(3) 0.065(3) 0.009(3) 0.052(3) 0.019(4)
O9 0.208(10) 0.291(14) 0.076(5) -0.011(7) 0.041(5) 0.117(11)
O10 0.159(7) 0.185(8) 0.061(4) 0.019(5) 0.022(4) 0.005(7)
N1 0.056(5) 0.090(7) 0.292(13) -0.111(8) 0.072(6) -0.025(5)
N2 0.093(5) 0.151(8) 0.056(5) -0.003(6) 0.010(4) 0.016(6)
C1 0.076(5) 0.082(5) 0.052(4) -0.009(4) 0.020(4) 0.008(4)
C2 0.091(6) 0.108(7) 0.068(5) -0.030(5) 0.019(4) 0.002(6)
C3 0.077(5) 0.103(6) 0.057(5) -0.029(4) 0.023(4) -0.023(5)
C4 0.058(4) 0.058(4) 0.044(4) -0.014(3) 0.018(3) 0.008(3)
C5 0.059(4) 0.044(4) 0.069(4) -0.019(3) 0.033(3) -0.006(3)
C6 0.036(3) 0.029(3) 0.053(3) -0.001(3) 0.019(3) -0.005(3)
C7 0.039(3) 0.026(3) 0.046(3) 0.003(2) 0.016(3) 0.004(3)
C8 0.035(3) 0.018(3) 0.046(3) 0.004(2) 0.019(2) 0.001(2)
C9 0.027(3) 0.035(3) 0.056(3) 0.006(3) 0.018(2) 0.001(2)
C10 0.037(3) 0.021(3) 0.039(3) 0.001(2) 0.016(2) -0.003(2)
C11 0.044(3) 0.026(3) 0.035(3) 0.006(2) 0.011(2) -0.003(3)
C12 0.045(3) 0.048(4) 0.046(3) -0.002(3) 0.018(3) -0.003(3)
C13 0.067(4) 0.058(4) 0.045(4) -0.008(3) 0.007(3) -0.014(4)
C14 0.076(4) 0.033(3) 0.035(3) 0.002(3) 0.022(3) -0.003(3)
C15 0.052(4) 0.038(3) 0.050(3) -0.002(3) 0.022(3) -0.001(3)
C16 0.046(3) 0.024(3) 0.041(3) 0.004(2) 0.022(2) -0.001(3)
C17 0.039(3) 0.039(3) 0.049(3) 0.001(3) 0.021(3) 0.001(3)
C18 0.029(3) 0.048(3) 0.048(3) 0.003(3) 0.018(2) -0.003(3)
C19 0.036(3) 0.028(3) 0.046(3) -0.001(2) 0.017(2) -0.001(2)
C20 0.032(3) 0.021(3) 0.044(3) 0.000(2) 0.013(3) -0.006(2)
C21 0.031(3) 0.037(3) 0.056(4) -0.003(3) 0.016(3) -0.001(3)
C22 0.058(4) 0.052(4) 0.043(4) -0.003(3) 0.021(3) 0.001(3)
C23 0.174(11) 0.090(7) 0.074(6) 0.011(5) 0.011(6) 0.044(7)
C24 0.114(7) 0.107(7) 0.084(6) -0.022(6) 0.044(5) 0.024(6)
C25 0.092(6) 0.061(5) 0.076(5) -0.013(4) 0.030(4) 0.017(4)
C26 0.052(4) 0.026(3) 0.061(4) 0.002(3) 0.021(3) -0.003(3)
C27 0.032(3) 0.043(4) 0.068(4) -0.004(3) 0.027(3) 0.002(3)
C28 0.031(3) 0.049(4) 0.056(4) -0.007(3) 0.017(3) -0.004(3)
C29 0.061(6) 0.035(5) 0.345(18) -0.041(7) 0.109(8) -0.011(4)
C30 0.093(8) 0.059(6) 0.53(3) -0.077(12) 0.152(14) -0.016(6)
C31 0.041(4) 0.057(5) 0.152(8) -0.045(5) 0.040(4) -0.002(4)
C32 0.033(4) 0.082(6) 0.105(6) 0.010(5) 0.041(4) 0.010(4)
C33 0.061(5) 0.049(4) 0.170(9) 0.015(5) 0.066(6) 0.006(4)
C34 0.053(3) 0.029(3) 0.049(3) 0.011(3) 0.021(3) 0.000(3)
C35 0.079(5) 0.054(4) 0.048(4) -0.003(4) 0.032(3) -0.008(4)
C36 0.068(4) 0.068(5) 0.052(4) -0.013(4) 0.024(3) -0.012(4)
C37 0.103(6) 0.072(5) 0.044(4) 0.004(4) 0.026(4) -0.002(5)
C38 0.096(6) 0.107(7) 0.058(5) 0.008(5) 0.017(4) -0.024(6)
C39 0.077(5) 0.122(8) 0.054(5) -0.014(5) 0.027(4) 0.008(6)
C40 0.123(7) 0.102(7) 0.056(5) -0.019(5) 0.032(5) 0.023(6)
C41 0.102(6) 0.082(6) 0.068(5) -0.014(5) 0.038(4) 0.000(5)

loop_
_atom_type_symbol
_atom_type_description
_atom_type_scat_dispersion_real
_atom_type_scat_dispersion_imag
_atom_type_scat_source
C C 0.0033 0.0016 'International Tables Vol C Tables 4.2.6.8 and 6.1.1.4'
H H 0.0000 0.0000 'International Tables Vol C Tables 4.2.6.8 and 6.1.1.4'
N N 0.0061 0.0033 'International Tables Vol C Tables 4.2.6.8 and 6.1.1.4'
O O 0.0106 0.0060 'International Tables Vol C Tables 4.2.6.8 and 6.1.1.4'

loop_
_geom_angle_atom_site_label_1
_geom_angle_atom_site_label_2
_geom_angle_atom_site_label_3
_geom_angle
C4 O1 C1 110.9(5)
C4 O2 C22 106.7(4)
C27 O3 C8 119.7(4)
C35 O7 C14 118.8(5)
O6 N1 O5 124.0(8)
O6 N1 C31 118.5(9)
O5 N1 C31 117.0(8)
O10 N2 O9 123.0(9)
O10 N2 C39 121.0(10)
O9 N2 C39 115.8(11)
O1 C1 C24 107.4(6)
O1 C1 C2 105.3(6)
C24 C1 C2 113.9(7)
O1 C1 C23 107.2(6)
C24 C1 C23 107.9(8)
C2 C1 C23 114.7(8)
C3 C2 C1 103.2(7)
C3 C2 H2A 111.1
C1 C2 H2A 111.1
C3 C2 H2B 111.1
C1 C2 H2B 111.1
H2A C2 H2B 109.1
C2 C3 C4 103.7(7)
C2 C3 H3A 111.0
C4 C3 H3A 111.0
C2 C3 H3B 111.0
C4 C3 H3B 111.0
H3A C3 H3B 109.0
O1 C4 O2 110.7(6)
O1 C4 C3 105.2(5)
O2 C4 C3 108.5(6)
O1 C4 C5 109.8(5)
O2 C4 C5 103.9(5)
C3 C4 C5 118.7(6)
C25 C5 C4 114.3(5)
C25 C5 C6 116.6(6)
C4 C5 C6 101.5(5)
C25 C5 H5 108.0
C4 C5 H5 108.0
C6 C5 H5 108.0
C7 C6 C5 118.8(5)
C7 C6 C22 106.0(4)
C5 C6 C22 103.9(5)
C7 C6 H6 109.2
C5 C6 H6 109.2
C22 C6 H6 109.2
C20 C7 C6 104.5(4)
C20 C7 C8 103.2(4)
C6 C7 C8 112.1(4)
C20 C7 C26 112.6(4)
C6 C7 C26 114.1(4)
C8 C7 C26 109.7(4)
O3 C8 C9 109.8(4)
O3 C8 C7 107.0(4)
C9 C8 C7 113.1(4)
O3 C8 H8 109.0
C9 C8 H8 109.0
C7 C8 H8 109.0
C8 C9 C10 112.9(4)
C8 C9 H9A 109.0
C10 C9 H9A 109.0
C8 C9 H9B 109.0
C10 C9 H9B 109.0
H9A C9 H9B 107.8
C9 C10 C19 113.2(4)
C9 C10 C11 113.9(4)
C19 C10 C11 111.2(4)
C9 C10 H10 105.9
C19 C10 H10 105.9
C11 C10 H10 105.9
C12 C11 C34 110.4(5)
C12 C11 C16 107.3(4)
C34 C11 C16 110.4(4)
C12 C11 C10 110.4(4)
C34 C11 C10 110.2(4)
C16 C11 C10 107.9(4)
C11 C12 C13 113.6(5)
C11 C12 H12A 108.9
C13 C12 H12A 108.9
C11 C12 H12B 108.9
C13 C12 H12B 108.9
H12A C12 H12B 107.7
C14 C13 C12 109.9(5)
C14 C13 H13A 109.7
C12 C13 H13A 109.7
C14 C13 H13B 109.7
C12 C13 H13B 109.7
H13A C13 H13B 108.2
O7 C14 C15 110.4(4)
O7 C14 C13 107.6(5)
C15 C14 C13 112.3(5)
O7 C14 H14 108.8
C15 C14 H14 108.8
C13 C14 H14 108.8
C14 C15 C16 110.3(4)
C14 C15 H15A 109.6
C16 C15 H15A 109.6
C14 C15 H15B 109.6
C16 C15 H15B 109.6
H15A C15 H15B 108.1
C15 C16 C17 114.0(4)
C15 C16 C11 112.3(4)
C17 C16 C11 113.5(4)
C15 C16 H16 105.4
C17 C16 H16 105.4
C11 C16 H16 105.4
C18 C17 C16 111.1(4)
C18 C17 H17A 109.4
C16 C17 H17A 109.4
C18 C17 H17B 109.4
C16 C17 H17B 109.4
H17A C17 H17B 108.0
C17 C18 C19 111.6(5)
C17 C18 H18A 109.3
C19 C18 H18A 109.3
C17 C18 H18B 109.3
C19 C18 H18B 109.3
H18A C18 H18B 108.0
C20 C19 C18 113.9(4)
C20 C19 C10 108.1(4)
C18 C19 C10 109.7(4)
C20 C19 H19 108.4
C18 C19 H19 108.4
C10 C19 H19 108.4
C21 C20 C19 131.5(5)
C21 C20 C7 110.8(5)
C19 C20 C7 117.5(4)
C20 C21 C22 113.9(5)
C20 C21 H21 123.0
C22 C21 H21 123.0
O2 C22 C21 111.7(5)
O2 C22 C6 106.3(5)
C21 C22 C6 103.8(5)
O2 C22 H22 111.6
C21 C22 H22 111.6
C6 C22 H22 111.6
C1 C23 H23A 109.5
C1 C23 H23B 109.5
H23A C23 H23B 109.5
C1 C23 H23C 109.5
H23A C23 H23C 109.5
H23B C23 H23C 109.5
C1 C24 H24A 109.5
C1 C24 H24B 109.5
H24A C24 H24B 109.5
C1 C24 H24C 109.5
H24A C24 H24C 109.5
H24B C24 H24C 109.5
C5 C25 H25A 109.5
C5 C25 H25B 109.5
H25A C25 H25B 109.5
C5 C25 H25C 109.5
H25A C25 H25C 109.5
H25B C25 H25C 109.5
C7 C26 H26A 109.5
C7 C26 H26B 109.5
H26A C26 H26B 109.5
C7 C26 H26C 109.5
H26A C26 H26C 109.5
H26B C26 H26C 109.5
O4 C27 O3 123.2(5)
O4 C27 C28 123.2(5)
O3 C27 C28 113.5(5)
C29 C28 C33 117.0(6)
C29 C28 C27 122.0(6)
C33 C28 C27 121.1(6)
C28 C29 C30 120.1(8)
C28 C29 H29 119.9
C30 C29 H29 119.9
C31 C30 C29 120.1(9)
C31 C30 H30 119.9
C29 C30 H30 119.9
C32 C31 C30 121.9(8)
C32 C31 N1 118.7(8)
C30 C31 N1 119.4(8)
C31 C32 C33 118.7(7)
C31 C32 H32 120.7
C33 C32 H32 120.7
C32 C33 C28 122.0(7)
C32 C33 H33 119.0
C28 C33 H33 119.0
C11 C34 H34A 109.5
C11 C34 H34B 109.5
H34A C34 H34B 109.5
C11 C34 H34C 109.5
H34A C34 H34C 109.5
H34B C34 H34C 109.5
O8 C35 O7 123.9(6)
O8 C35 C36 124.1(7)
O7 C35 C36 112.0(6)
C41 C36 C37 119.3(6)
C41 C36 C35 119.1(7)
C37 C36 C35 121.6(7)
C36 C37 C38 120.9(8)
C36 C37 H37 119.6
C38 C37 H37 119.6
C39 C38 C37 117.2(9)
C39 C38 H38 121.4
C37 C38 H38 121.4
C38 C39 C40 122.5(7)
C38 C39 N2 116.4(10)
C40 C39 N2 121.0(9)
C39 C40 C41 120.2(8)
C39 C40 H40 119.9
C41 C40 H40 119.9
C36 C41 C40 119.8(9)
C36 C41 H41 120.1
C40 C41 H41 120.1
C2S C1S C6S 120.0
C2S C1S C7S 103(2)
C6S C1S C7S 137(2)
C1S C2S C3S 120.0
C1S C2S H2S 120.0
C3S C2S H2S 120.0
C4S C3S C2S 120.0
C4S C3S H3S 120.0
C2S C3S H3S 120.0
C3S C4S C5S 120.0
C3S C4S H4S 120.0
C5S C4S H4S 120.0
C6S C5S C4S 120.0
C6S C5S H5S 120.0
C4S C5S H5S 120.0
C5S C6S C1S 120.0
C5S C6S H6S 120.0
C1S C6S H6S 120.0
C9S C8S C13S 120.00(12)
C9S C8S H8S 120.0
C13S C8S H8S 120.0
C10S C9S C8S 120.0
C10S C9S H9S 120.0
C8S C9S H9S 120.0
C11S C10S C9S 120.0
C11S C10S H10S 120.0
C9S C10S H10S 120.0
C10S C11S C12S 120.0(2)
C10S C11S H11S 120.0
C12S C11S H11S 120.0
C13S C12S C11S 120.00(7)
C13S C12S H12S 120.0
C11S C12S H12S 120.0
C12S C13S C8S 120.00(7)
C12S C13S H13S 120.0
C8S C13S H13S 120.0

loop_
_geom_bond_atom_site_label_1
_geom_bond_atom_site_label_2
_geom_bond_distance
O1 C4 1.387(8)
O1 C1 1.445(9)
O2 C4 1.428(8)
O2 C22 1.444(8)
O3 C27 1.314(7)
O3 C8 1.458(6)
O4 C27 1.212(8)
O5 N1 1.252(13)
O6 N1 1.199(11)
O7 C35 1.345(9)
O7 C14 1.451(7)
O8 C35 1.182(8)
O9 N2 1.216(14)
O10 N2 1.175(12)
N1 C31 1.475(10)
N2 C39 1.466(11)
C1 C24 1.513(11)
C1 C2 1.517(12)
C1 C23 1.539(13)
C2 C3 1.478(13)
C2 H2A 0.9900
C2 H2B 0.9900
C3 C4 1.507(10)
C3 H3A 0.9900
C3 H3B 0.9900
C4 C5 1.525(10)
C5 C25 1.508(10)
C5 C6 1.534(8)
C5 H5 1.0000
C6 C7 1.531(8)
C6 C22 1.550(9)
C6 H6 1.0000
C7 C20 1.527(7)
C7 C8 1.536(8)
C7 C26 1.558(8)
C8 C9 1.513(8)
C8 H8 1.0000
C9 C10 1.530(7)
C9 H9A 0.9900
C9 H9B 0.9900
C10 C19 1.549(7)
C10 C11 1.567(7)
C10 H10 1.0000
C11 C12 1.503(8)
C11 C34 1.545(8)
C11 C16 1.552(7)
C12 C13 1.555(8)
C12 H12A 0.9900
C12 H12B 0.9900
C13 C14 1.501(9)
C13 H13A 0.9900
C13 H13B 0.9900
C14 C15 1.479(8)
C14 H14 1.0000
C15 C16 1.522(7)
C15 H15A 0.9900
C15 H15B 0.9900
C16 C17 1.522(8)
C16 H16 1.0000
C17 C18 1.502(7)
C17 H17A 0.9900
C17 H17B 0.9900
C18 C19 1.514(7)
C18 H18A 0.9900
C18 H18B 0.9900
C19 C20 1.495(7)
C19 H19 1.0000
C20 C21 1.312(8)
C21 C22 1.491(8)
C21 H21 0.9500
C22 H22 1.0000
C23 H23A 0.9800
C23 H23B 0.9800
C23 H23C 0.9800
C24 H24A 0.9800
C24 H24B 0.9800
C24 H24C 0.9800
C25 H25A 0.9800
C25 H25B 0.9800
C25 H25C 0.9800
C26 H26A 0.9800
C26 H26B 0.9800
C26 H26C 0.9800
C27 C28 1.481(8)
C28 C29 1.343(11)
C28 C33 1.370(9)
C29 C30 1.385(12)
C29 H29 0.9500
C30 C31 1.313(13)
C30 H30 0.9500
C31 C32 1.308(12)
C32 C33 1.367(10)
C32 H32 0.9500
C33 H33 0.9500
C34 H34A 0.9800
C34 H34B 0.9800
C34 H34C 0.9800
C35 C36 1.467(9)
C36 C41 1.379(11)
C36 C37 1.398(11)
C37 C38 1.414(10)
C37 H37 0.9500
C38 C39 1.366(14)
C38 H38 0.9500
C39 C40 1.368(13)
C40 C41 1.380(11)
C40 H40 0.9500
C41 H41 0.9500
C1S C2S 1.3900
C1S C6S 1.3900
C1S C7S 1.538(17)
C2S C3S 1.3900
C2S H2S 0.9500
C3S C4S 1.3900
C3S H3S 0.9500
C4S C5S 1.3900
C4S H4S 0.9500
C5S C6S 1.3900
C5S H5S 0.9500
C6S H6S 0.9500
C7S H7S1 0.9800
C7S H7S2 0.9800
C7S H7S3 0.9800
C8S C9S 1.3900
C8S C13S 1.3900(17)
C8S H8S 0.9500
C9S C10S 1.390(3)
C9S H9S 0.9500
C10S C11S 1.3900
C10S H10S 0.9500
C11S C12S 1.3900
C11S H11S 0.9500
C12S C13S 1.390(2)
C12S H12S 0.9500
C13S H13S 0.9500

loop_
_geom_torsion_atom_site_label_1
_geom_torsion_atom_site_label_2
_geom_torsion_atom_site_label_3
_geom_torsion_atom_site_label_4
_geom_torsion
C4 O1 C1 C24 -119.8(7)
C4 O1 C1 C2 1.9(8)
C4 O1 C1 C23 124.5(7)
O1 C1 C2 C3 -22.1(8)
C24 C1 C2 C3 95.3(8)
C23 C1 C2 C3 -139.7(7)
C1 C2 C3 C4 32.7(8)
C1 O1 C4 O2 -98.2(6)
C1 O1 C4 C3 18.8(7)
C1 O1 C4 C5 147.6(5)
C22 O2 C4 O1 -76.7(6)
C22 O2 C4 C3 168.3(6)
C22 O2 C4 C5 41.0(6)
C2 C3 C4 O1 -32.4(8)
C2 C3 C4 O2 86.1(7)
C2 C3 C4 C5 -155.7(6)
O1 C4 C5 C25 -48.5(8)
O2 C4 C5 C25 -166.9(6)
C3 C4 C5 C25 72.5(8)
O1 C4 C5 C6 77.9(6)
O2 C4 C5 C6 -40.5(6)
C3 C4 C5 C6 -161.1(5)
C25 C5 C6 C7 -92.8(7)
C4 C5 C6 C7 142.3(5)
C25 C5 C6 C22 149.9(6)
C4 C5 C6 C22 25.0(6)
C5 C6 C7 C20 -106.9(5)
C22 C6 C7 C20 9.3(5)
C5 C6 C7 C8 142.0(5)
C22 C6 C7 C8 -101.7(5)
C5 C6 C7 C26 16.5(7)
C22 C6 C7 C26 132.7(5)
C27 O3 C8 C9 -104.9(5)
C27 O3 C8 C7 132.0(5)
C20 C7 C8 O3 179.1(4)
C6 C7 C8 O3 -69.0(5)
C26 C7 C8 O3 58.9(5)
C20 C7 C8 C9 58.1(5)
C6 C7 C8 C9 170.0(4)
C26 C7 C8 C9 -62.2(6)
O3 C8 C9 C10 -174.8(4)
C7 C8 C9 C10 -55.4(6)
C8 C9 C10 C19 47.9(6)
C8 C9 C10 C11 176.4(4)
C9 C10 C11 C12 58.4(6)
C19 C10 C11 C12 -172.2(5)
C9 C10 C11 C34 -63.9(6)
C19 C10 C11 C34 65.5(6)
C9 C10 C11 C16 175.4(4)
C19 C10 C11 C16 -55.2(5)
C34 C11 C12 C13 -65.7(6)
C16 C11 C12 C13 54.7(6)
C10 C11 C12 C13 172.1(5)
C11 C12 C13 C14 -55.3(7)
C35 O7 C14 C15 -97.0(6)
C35 O7 C14 C13 140.1(6)
C12 C13 C14 O7 176.8(5)
C12 C13 C14 C15 55.0(7)
O7 C14 C15 C16 -177.6(5)
C13 C14 C15 C16 -57.5(6)
C14 C15 C16 C17 -170.8(5)
C14 C15 C16 C11 58.4(6)
C12 C11 C16 C15 -56.2(6)
C34 C11 C16 C15 64.2(6)
C10 C11 C16 C15 -175.3(4)
C12 C11 C16 C17 172.7(4)
C34 C11 C16 C17 -66.9(6)
C10 C11 C16 C17 53.7(5)
C15 C16 C17 C18 174.5(5)
C11 C16 C17 C18 -55.3(6)
C16 C17 C18 C19 56.9(6)
C17 C18 C19 C20 179.9(4)
C17 C18 C19 C10 -58.9(6)
C9 C10 C19 C20 -46.8(6)
C11 C10 C19 C20 -176.6(4)
C9 C10 C19 C18 -171.4(4)
C11 C10 C19 C18 58.7(5)
C18 C19 C20 C21 6.8(8)
C10 C19 C20 C21 -115.3(6)
C18 C19 C20 C7 -179.8(4)
C10 C19 C20 C7 58.0(6)
C6 C7 C20 C21 -5.4(6)
C8 C7 C20 C21 112.0(5)
C26 C7 C20 C21 -129.7(5)
C6 C7 C20 C19 180.0(4)
C8 C7 C20 C19 -62.6(5)
C26 C7 C20 C19 55.6(6)
C19 C20 C21 C22 172.4(5)
C7 C20 C21 C22 -1.2(7)
C4 O2 C22 C21 -136.8(5)
C4 O2 C22 C6 -24.2(6)
C20 C21 C22 O2 121.3(6)
C20 C21 C22 C6 7.2(7)
C7 C6 C22 O2 -127.8(5)
C5 C6 C22 O2 -1.9(6)
C7 C6 C22 C21 -9.9(6)
C5 C6 C22 C21 116.0(5)
C8 O3 C27 O4 8.8(10)
C8 O3 C27 C28 -171.4(5)
O4 C27 C28 C29 -175.2(11)
O3 C27 C28 C29 4.9(12)
O4 C27 C28 C33 4.1(11)
O3 C27 C28 C33 -175.8(7)
C33 C28 C29 C30 -4(2)
C27 C28 C29 C30 175.2(13)
C28 C29 C30 C31 6(3)
C29 C30 C31 C32 -5(3)
C29 C30 C31 N1 173.9(15)
O6 N1 C31 C32 -13.3(16)
O5 N1 C31 C32 174.0(13)
O6 N1 C31 C30 167.5(15)
O5 N1 C31 C30 -5(2)
C30 C31 C32 C33 3(2)
N1 C31 C32 C33 -175.7(9)
C31 C32 C33 C28 -2.0(15)
C29 C28 C33 C32 2.5(15)
C27 C28 C33 C32 -176.9(8)
C14 O7 C35 O8 -2.7(10)
C14 O7 C35 C36 178.0(5)
O8 C35 C36 C41 -1.2(11)
O7 C35 C36 C41 178.1(7)
O8 C35 C36 C37 178.4(8)
O7 C35 C36 C37 -2.3(9)
C41 C36 C37 C38 -1.2(12)
C35 C36 C37 C38 179.2(7)
C36 C37 C38 C39 2.1(12)
C37 C38 C39 C40 -3.0(14)
C37 C38 C39 N2 179.4(8)
O10 N2 C39 C38 3.3(14)
O9 N2 C39 C38 179.7(11)
O10 N2 C39 C40 -174.4(10)
O9 N2 C39 C40 2.0(14)
C38 C39 C40 C41 2.9(15)
N2 C39 C40 C41 -179.6(8)
C37 C36 C41 C40 1.0(12)
C35 C36 C41 C40 -179.3(8)
C39 C40 C41 C36 -1.8(14)
C6S C1S C2S C3S 0.0
C7S C1S C2S C3S 178.7(14)
C1S C2S C3S C4S 0.0
C2S C3S C4S C5S 0.0
C3S C4S C5S C6S 0.0
C4S C5S C6S C1S 0.0
C2S C1S C6S C5S 0.0
C7S C1S C6S C5S -178(2)
C13S C8S C9S C10S 0.0
C8S C9S C10S C11S 0.00(7)
C9S C10S C11S C12S 0.00(6)
C10S C11S C12S C13S 0.00(10)
C11S C12S C13S C8S 0.0
C9S C8S C13S C12S 0.0
